data_1552099
loop_
_publ_author_name
'Scott, Neil W. J.'
'Ford, Mark J.'
'Schotes, Christoph'
'Parker, Rachel R.'
'Whitwood, Adrian C.'
'Fairlamb, Ian J. S.'

_publ_section_title
;
 The ubiquitous cross-coupling catalyst system
 &#x2018;Pd(OAc)2&#x2019;/2PPh3 forms a unique dinuclear PdI complex: an
 important entry point into catalytically competent cyclic Pd3 clusters
;
_journal_name_full 'Chemical Science'
_journal_paper_doi 10.1039/C9SC01847F
_journal_year 2019
_chemical_formula_moiety 'C78 H65 Br2 P5 Pd3, C4 H8 O'
_chemical_formula_sum 'C82 H73 Br2 O P5 Pd3'
_chemical_formula_weight 1708.27
_space_group_crystal_system monoclinic
_space_group_IT_number 14
_space_group_name_Hall '-P 2ybc'
_space_group_name_H-M_alt 'P 1 21/c 1'
_symmetry_space_group_name_Hall '-P 2ybc'
_symmetry_space_group_name_H-M 'P 1 21/c 1'
_atom_sites_solution_hydrogens geom
_atom_sites_solution_primary dual
_audit_creation_date 2019-03-01
_audit_creation_method
;
Olex2 1.2
(compiled 2018.05.29 svn.r3508 for OlexSys, GUI svn.r5506)
;
_audit_update_record
;
2019-03-05 deposited with the CCDC.    2019-07-05 downloaded from the CCDC.
;
_cell_angle_alpha 90
_cell_angle_beta 95.645(2)
_cell_angle_gamma 90
_cell_formula_units_Z 4
_cell_length_a 16.3726(5)
_cell_length_b 23.1564(6)
_cell_length_c 18.9888(4)
_cell_measurement_reflns_used 7691
_cell_measurement_temperature 110.05(10)
_cell_measurement_theta_max 71.0000
_cell_measurement_theta_min 4.2030
_cell_volume 7164.3(3)
_computing_cell_refinement 'CrysAlisPro 1.171.39.46 (Rigaku OD, 2018)'
_computing_data_collection 'CrysAlisPro 1.171.39.46 (Rigaku OD, 2018)'
_computing_data_reduction 'CrysAlisPro 1.171.39.46 (Rigaku OD, 2018)'
_computing_molecular_graphics 'Olex2 (Dolomanov et al., 2009)'
_computing_publication_material 'Olex2 (Dolomanov et al., 2009)'
_computing_structure_refinement 'ShelXL (Sheldrick, 2015)'
_computing_structure_solution 'ShelXT (Sheldrick, 2015)'
_diffrn_ambient_environment N~2~
_diffrn_ambient_temperature 110.05(10)
_diffrn_detector 'CCD plate'
_diffrn_detector_area_resol_mean 16.1450
_diffrn_detector_type Eos
_diffrn_measured_fraction_theta_full 0.994
_diffrn_measured_fraction_theta_max 0.994
_diffrn_measurement_details
;
List of Runs (angles in degrees, time in seconds):

  # Type    Start    End  Width  t~exp~   \w     \q     \k     \f   Frames
#--------------------------------------------------------------------------
  1  \w     19.00  66.00   1.00    8.00    --    0.00  57.00   0.00   47
  2  \w     31.00  59.00   1.00    8.00    --    0.00  57.00 -60.00   28
  3  \w    -21.00  30.00   1.00    8.00    --    0.00  57.00 -60.00   51
  4  \w    -12.00  74.00   1.00   31.50    --   54.00 -57.00 -30.00   86
  5  \w    -14.00  67.00   1.00   31.50    --   54.00 -57.00  60.00   81
  6  \w    -17.00  59.00   1.00   31.50    --   54.00 -37.00 120.00   76
  7  \w     50.00 106.00   1.00   31.50    --   54.00-125.00-180.00   56
  8  \w     96.00 121.00   1.00   31.50    --   54.00  37.00 -60.00   25
  9  \w    136.00 163.00   1.00   31.50    --  108.00  63.00  60.00   27
 10  \w     87.00 169.00   1.00   31.50    --  108.00  50.00 150.00   82
 11  \w     39.00 177.00   1.00   31.50    --  108.00  12.00 120.00  138
 12  \w     67.00 112.00   1.00   31.50    --  108.00-111.00 -30.00   45
 13  \w     62.00 146.00   1.00   31.50    --  108.00 -91.00  30.00   84
 14  \w     47.00 101.00   1.00   31.50    --  108.00-111.00 -90.00   54
 15  \w     40.00 100.00   1.00   31.50    --  108.00 -77.00 -60.00   60
;
_diffrn_measurement_device 'four-circle diffractometer'
_diffrn_measurement_device_type 'SuperNova, Dual, Cu at home/near, Eos'
_diffrn_measurement_method '\w scans'
_diffrn_orient_matrix_type 'CrysAlisPro convention (1999,Acta A55,543-557)'
_diffrn_orient_matrix_UB_11 -0.0847294000
_diffrn_orient_matrix_UB_12 -0.0186032000
_diffrn_orient_matrix_UB_13 0.0206698000
_diffrn_orient_matrix_UB_21 0.0395791000
_diffrn_orient_matrix_UB_22 -0.0192332000
_diffrn_orient_matrix_UB_23 0.0731888000
_diffrn_orient_matrix_UB_31 -0.0133876000
_diffrn_orient_matrix_UB_32 0.0608685000
_diffrn_orient_matrix_UB_33 0.0296648000
_diffrn_radiation_monochromator mirror
_diffrn_radiation_probe x-ray
_diffrn_radiation_type CuK\a
_diffrn_radiation_wavelength 1.54184
_diffrn_reflns_av_R_equivalents 0.0403
_diffrn_reflns_av_unetI/netI 0.0559
_diffrn_reflns_Laue_measured_fraction_full 0.994
_diffrn_reflns_Laue_measured_fraction_max 0.994
_diffrn_reflns_limit_h_max 17
_diffrn_reflns_limit_h_min -19
_diffrn_reflns_limit_k_max 27
_diffrn_reflns_limit_k_min -15
_diffrn_reflns_limit_l_max 20
_diffrn_reflns_limit_l_min -22
_diffrn_reflns_number 24240
_diffrn_reflns_point_group_measured_fraction_full 0.994
_diffrn_reflns_point_group_measured_fraction_max 0.994
_diffrn_reflns_theta_full 67.078
_diffrn_reflns_theta_max 67.078
_diffrn_reflns_theta_min 3.902
_diffrn_source 'micro-focus sealed X-ray tube'
_diffrn_source_type 'SuperNova (Cu) X-ray Source'
_exptl_absorpt_coefficient_mu 8.728
_exptl_absorpt_correction_T_max 0.825
_exptl_absorpt_correction_T_min 0.292
_exptl_absorpt_correction_type gaussian
_exptl_absorpt_process_details
;
CrysAlisPro 1.171.39.46 (Rigaku Oxford Diffraction, 2018)
Numerical absorption correction based on gaussian integration over
            a multifaceted crystal model
Empirical absorption correction using spherical harmonics,
 implemented in SCALE3 ABSPACK scaling algorithm.
;
_exptl_crystal_colour 'clear red'
_exptl_crystal_colour_lustre clear
_exptl_crystal_colour_primary red
_exptl_crystal_density_diffrn 1.584
_exptl_crystal_description block
_exptl_crystal_F_000 3424
_exptl_crystal_recrystallization_method 'Re-crystallisation from solvent'
_exptl_crystal_size_max 0.277
_exptl_crystal_size_mid 0.12
_exptl_crystal_size_min 0.036
_refine_diff_density_max 2.882
_refine_diff_density_min -1.583
_refine_diff_density_rms 0.171
_refine_ls_extinction_method none
_refine_ls_goodness_of_fit_ref 1.202
_refine_ls_hydrogen_treatment constr
_refine_ls_matrix_type full
_refine_ls_number_parameters 845
_refine_ls_number_reflns 12724
_refine_ls_number_restraints 23
_refine_ls_restrained_S_all 1.201
_refine_ls_R_factor_all 0.0884
_refine_ls_R_factor_gt 0.0704
_refine_ls_shift/su_max 0.001
_refine_ls_shift/su_mean 0.000
_refine_ls_structure_factor_coef Fsqd
_refine_ls_weighting_details 'w=1/[\s^2^(Fo^2^)+148.0454P] where P=(Fo^2^+2Fc^2^)/3'
_refine_ls_weighting_scheme calc
_refine_ls_wR_factor_gt 0.1630
_refine_ls_wR_factor_ref 0.1714
_reflns_Friedel_coverage 0.000
_reflns_number_gt 10201
_reflns_number_total 12724
_reflns_threshold_expression 'I > 2\s(I)'
_cod_data_source_file c9sc01847f2.cif
_cod_data_source_block ijsf1905
_cod_database_code 1552099
_shelx_shelxl_version_number 2014/7
_chemical_oxdiff_formula 'C78 H65 Br2 P5 Pd3'
_chemical_oxdiff_usercomment 'Neil Scott NWJS-4-325-crystals2'
_shelx_space_group_comment
;
The symmetry employed for this shelxl refinement is uniquely defined
by the following loop, which should always be used as a source of
symmetry information in preference to the above space-group names.
They are only intended as comments.
;
_reflns_odcompleteness_completeness 99.32
_reflns_odcompleteness_iscentric 1
_reflns_odcompleteness_theta 66.97
_olex2_refinement_description
;
1. Fixed Uiso
 At 1.2 times of:
  All C(H) groups, All C(H,H) groups, All C(H,H,H,H) groups
2. Restrained distances
 C82A-C79
 1.5 with sigma of 0.02
 O1A-C82A
 1.42 with sigma of 0.02
 O1A-C81
 1.42 with sigma of 0.02
 C82B-C81
 1.5 with sigma of 0.02
 C81-C80
 1.5 with sigma of 0.02
 C80-C79
 1.5 with sigma of 0.02
 C82B-O1B
 1.42 with sigma of 0.02
 O1B-C79
 1.42 with sigma of 0.02
 C82A-C80
 2.36 with sigma of 0.04
 C79-O1A
 2.34 with sigma of 0.04
 O1A-C80
 2.34 with sigma of 0.04
 C82A-C81
 2.32 with sigma of 0.04
 C81-C79
 2.36 with sigma of 0.04
 C82B-C80
 2.36 with sigma of 0.04
 C81-O1B
 2.34 with sigma of 0.04
 O1B-C80
 2.34 with sigma of 0.04
 C82B-C79
 2.32 with sigma of 0.04
 O1B-C79 \\sim O1B-C82B \\sim O1A-C82A \\sim O1A-C81
 with sigma of 0.01
3. Uiso/Uaniso restraints and constraints
Uanis(O1A) = Uanis(C82B)
Uanis(O1B) = Uanis(C82A)
4. Others
 Sof(H79C)=Sof(H79D)=Sof(H81C)=Sof(H81D)=Sof(O1A)=Sof(C82A)=Sof(H82C)=
 Sof(H82D)=1-FVAR(1)
 Sof(C82B)=Sof(H82A)=Sof(H82B)=Sof(H79A)=Sof(H79B)=Sof(O1B)=Sof(H81A)=
 Sof(H81B)=FVAR(1)
5.a Secondary CH2 refined with riding coordinates:
 C82B(H82A,H82B), C79(H79A,H79B), C79(H79C,H79D), C80(H80A,H80B), C81(H81A,
 H81B), C81(H81C,H81D), C82A(H82C,H82D)
5.b Aromatic/amide H refined with riding coordinates:
 C74(H74), C56(H56), C58(H58), C6(H6), C78(H78), C8(H8), C75(H75), C57(H57),
 C24(H24), C26(H26), C12(H12), C60(H60), C76(H76), C59(H59), C68(H68), C42(H42),
  C2(H2), C14(H14), C38(H38), C20(H20), C54(H54), C5(H5), C62(H62), C66(H66),
 C21(H21), C30(H30), C11(H11), C9(H9), C3(H3), C77(H77), C27(H27), C44(H44),
 C4(H4), C23(H23), C71(H71), C40(H40), C36(H36), C22(H22), C33(H33), C17(H17),
 C41(H41), C10(H10), C15(H15), C28(H28), C18(H18), C65(H65), C72(H72), C63(H63),
  C48(H48), C32(H32), C70(H70), C29(H29), C39(H39), C64(H64), C45(H45),
 C53(H53), C46(H46), C51(H51), C69(H69), C34(H34), C50(H50), C16(H16), C35(H35),
  C52(H52), C47(H47)
;
_olex2_date_sample_data_collection 2019-02-15
_olex2_date_sample_submission 2019-02-13
_olex2_exptl_crystal_mounting_method 'oil on micromount 200 micrometre'
_olex2_submission_original_sample_id 'Neil Scott NWJS-4-325-crystals2'
_olex2_submission_special_instructions 'No special instructions were received'
_oxdiff_exptl_absorpt_empirical_details
;
Empirical correction (ABSPACK) includes:
- Absorption correction using spherical harmonics
- Frame scaling
;
_oxdiff_exptl_absorpt_empirical_full_max 1.349
_oxdiff_exptl_absorpt_empirical_full_min 0.711

loop_
_space_group_symop_operation_xyz
'x, y, z'
'-x, y+1/2, -z+1/2'
'-x, -y, -z'
'x, -y-1/2, z-1/2'

loop_
_atom_site_label
_atom_site_type_symbol
_atom_site_fract_x
_atom_site_fract_y
_atom_site_fract_z
_atom_site_U_iso_or_equiv
_atom_site_adp_type
_atom_site_occupancy
_atom_site_site_symmetry_order
_atom_site_calc_flag
_atom_site_refinement_flags_posn
_atom_site_refinement_flags_occupancy
_atom_site_disorder_assembly
_atom_site_disorder_group
Pd1 Pd 0.80046(5) 0.54791(3) 0.31536(3) 0.02028(17) Uani 1 1 d . . . .
Pd2 Pd 0.76698(5) 0.42873(3) 0.29378(4) 0.02169(17) Uani 1 1 d . . . .
Pd3 Pd 0.75810(5) 0.50281(3) 0.17513(4) 0.02196(17) Uani 1 1 d . . . .
Br1 Br 0.64512(7) 0.42672(5) 0.16912(5) 0.0302(3) Uani 1 1 d . . . .
Br2 Br 0.89055(7) 0.39732(5) 0.22939(6) 0.0307(3) Uani 1 1 d . . . .
P2 P 0.72745(15) 0.48617(10) 0.37698(12) 0.0205(5) Uani 1 1 d . . . .
P5 P 0.84125(16) 0.57484(11) 0.20899(12) 0.0208(5) Uani 1 1 d . . . .
P3 P 0.73177(16) 0.33877(11) 0.33218(13) 0.0223(5) Uani 1 1 d . . . .
P1 P 0.82231(16) 0.62828(10) 0.38574(12) 0.0207(5) Uani 1 1 d . . . .
P4 P 0.73943(16) 0.51970(11) 0.05641(13) 0.0227(5) Uani 1 1 d . . . .
C74 C 0.9966(6) 0.5299(4) 0.2391(5) 0.023(2) Uani 1 1 d . . . .
H74 H 0.9730 0.5105 0.2750 0.027 Uiso 1 1 calc R . . .
C55 C 0.8149(6) 0.5609(4) 0.0119(5) 0.023(2) Uani 1 1 d . . . .
C56 C 0.8802(6) 0.5316(4) -0.0144(5) 0.024(2) Uani 1 1 d . . . .
H56 H 0.8835 0.4917 -0.0103 0.028 Uiso 1 1 calc R . . .
C19 C 0.7667(6) 0.4652(4) 0.4663(5) 0.020(2) Uani 1 1 d . . . .
C13 C 0.7292(6) 0.6715(4) 0.3868(5) 0.025(2) Uani 1 1 d . . . .
C73 C 0.9486(6) 0.5668(4) 0.1939(5) 0.026(2) Uani 1 1 d . . . .
C58 C 0.9364(7) 0.6211(5) -0.0508(5) 0.031(2) Uani 1 1 d . . . .
H58 H 0.9770 0.6414 -0.0711 0.037 Uiso 1 1 calc R . . .
C6 C 0.7977(7) 0.6034(4) 0.5261(5) 0.027(2) Uani 1 1 d . . . .
H6 H 0.7428 0.5993 0.5089 0.032 Uiso 1 1 calc R . . .
C78 C 0.9843(7) 0.5923(4) 0.1372(5) 0.027(2) Uani 1 1 d . . . .
H78 H 0.9525 0.6149 0.1046 0.032 Uiso 1 1 calc R . . .
C8 C 0.9720(7) 0.6551(4) 0.3380(5) 0.027(2) Uani 1 1 d . . . .
H8 H 0.9821 0.6158 0.3432 0.032 Uiso 1 1 calc R . . .
C61 C 0.6416(7) 0.5555(4) 0.0289(5) 0.026(2) Uani 1 1 d . . . .
C75 C 1.0780(7) 0.5220(5) 0.2311(5) 0.029(2) Uani 1 1 d . . . .
H75 H 1.1094 0.4982 0.2626 0.035 Uiso 1 1 calc R . . .
C7 C 0.8979(6) 0.6781(4) 0.3558(5) 0.022(2) Uani 1 1 d . . . .
C57 C 0.9404(6) 0.5616(5) -0.0466(5) 0.028(2) Uani 1 1 d . . . .
H57 H 0.9828 0.5418 -0.0650 0.034 Uiso 1 1 calc R . . .
C24 C 0.7204(7) 0.4414(5) 0.5167(5) 0.030(2) Uani 1 1 d . . . .
H24 H 0.6643 0.4359 0.5063 0.036 Uiso 1 1 calc R . . .
C26 C 0.5892(7) 0.5321(4) 0.4393(6) 0.031(2) Uani 1 1 d . . . .
H26 H 0.6197 0.5312 0.4832 0.037 Uiso 1 1 calc R . . .
C1 C 0.8547(6) 0.6186(4) 0.4804(5) 0.023(2) Uani 1 1 d . . . .
C12 C 0.8837(7) 0.7370(4) 0.3458(5) 0.027(2) Uani 1 1 d . . . .
H12 H 0.8344 0.7529 0.3569 0.032 Uiso 1 1 calc R . . .
C60 C 0.8115(7) 0.6206(4) 0.0059(5) 0.024(2) Uani 1 1 d . . . .
H60 H 0.7683 0.6408 0.0227 0.029 Uiso 1 1 calc R . . .
C76 C 1.1145(7) 0.5488(5) 0.1769(5) 0.030(2) Uani 1 1 d . . . .
H76 H 1.1700 0.5436 0.1721 0.037 Uiso 1 1 calc R . . .
C59 C 0.8725(7) 0.6504(4) -0.0250(5) 0.027(2) Uani 1 1 d . . . .
H59 H 0.8702 0.6905 -0.0283 0.032 Uiso 1 1 calc R . . .
C68 C 0.8597(7) 0.6928(4) 0.1708(5) 0.025(2) Uani 1 1 d . . . .
H68 H 0.9158 0.6882 0.1828 0.030 Uiso 1 1 calc R . . .
C31 C 0.8135(7) 0.3029(4) 0.3872(5) 0.026(2) Uani 1 1 d . . . .
C42 C 0.5743(6) 0.3690(4) 0.3604(5) 0.028(2) Uani 1 1 d . . . .
H42 H 0.5781 0.3950 0.3235 0.033 Uiso 1 1 calc R . . .
C2 C 0.9373(7) 0.6232(4) 0.5066(5) 0.029(2) Uani 1 1 d . . . .
H2 H 0.9765 0.6327 0.4763 0.035 Uiso 1 1 calc R . . .
C14 C 0.7196(7) 0.7138(4) 0.4378(5) 0.028(2) Uani 1 1 d . . . .
H14 H 0.7612 0.7200 0.4740 0.034 Uiso 1 1 calc R . . .
C38 C 0.6336(7) 0.2954(4) 0.4376(5) 0.028(2) Uani 1 1 d . . . .
H38 H 0.6776 0.2718 0.4534 0.033 Uiso 1 1 calc R . . .
C20 C 0.8513(7) 0.4708(4) 0.4834(5) 0.029(2) Uani 1 1 d . . . .
H20 H 0.8832 0.4854 0.4496 0.035 Uiso 1 1 calc R . . .
C54 C 0.7023(7) 0.4456(5) -0.0605(6) 0.036(3) Uani 1 1 d . . . .
H54 H 0.6739 0.4766 -0.0822 0.043 Uiso 1 1 calc R . . .
C5 C 0.8214(8) 0.5942(5) 0.5976(5) 0.033(3) Uani 1 1 d . . . .
H5 H 0.7823 0.5849 0.6280 0.040 Uiso 1 1 calc R . . .
C62 C 0.5814(7) 0.5572(5) 0.0758(5) 0.031(2) Uani 1 1 d . . . .
H62 H 0.5926 0.5411 0.1206 0.037 Uiso 1 1 calc R . . .
C66 C 0.6236(7) 0.5806(5) -0.0373(5) 0.034(3) Uani 1 1 d . . . .
H66 H 0.6633 0.5813 -0.0691 0.041 Uiso 1 1 calc R . . .
C21 C 0.8887(7) 0.4554(5) 0.5484(6) 0.034(3) Uani 1 1 d . . . .
H21 H 0.9449 0.4605 0.5588 0.040 Uiso 1 1 calc R . . .
C30 C 0.5752(7) 0.5148(5) 0.3134(6) 0.033(3) Uani 1 1 d . . . .
H30 H 0.5974 0.5024 0.2728 0.040 Uiso 1 1 calc R . . .
C11 C 0.9421(8) 0.7722(4) 0.3196(5) 0.033(3) Uani 1 1 d . . . .
H11 H 0.9315 0.8114 0.3126 0.039 Uiso 1 1 calc R . . .
C9 C 1.0313(7) 0.6911(5) 0.3124(5) 0.029(2) Uani 1 1 d . . . .
H9 H 1.0809 0.6756 0.3013 0.035 Uiso 1 1 calc R . . .
C3 C 0.9609(7) 0.6135(5) 0.5781(5) 0.032(2) Uani 1 1 d . . . .
H3 H 1.0158 0.6167 0.5955 0.038 Uiso 1 1 calc R . . .
C67 C 0.8068(7) 0.6463(4) 0.1763(5) 0.029(2) Uani 1 1 d . . . .
C77 C 1.0664(6) 0.5839(4) 0.1296(5) 0.027(2) Uani 1 1 d . . . .
H77 H 1.0899 0.6017 0.0927 0.033 Uiso 1 1 calc R . . .
C27 C 0.5107(8) 0.5549(5) 0.4323(7) 0.040(3) Uani 1 1 d . . . .
H27 H 0.4885 0.5689 0.4722 0.048 Uiso 1 1 calc R . . .
C44 C 0.6544(7) 0.2380(4) 0.2752(6) 0.031(2) Uani 1 1 d . . . .
H44 H 0.6360 0.2332 0.3196 0.038 Uiso 1 1 calc R . . .
C4 C 0.9028(8) 0.5990(4) 0.6234(5) 0.033(3) Uani 1 1 d . . . .
H4 H 0.9187 0.5924 0.6711 0.040 Uiso 1 1 calc R . . .
C23 C 0.7586(8) 0.4258(5) 0.5832(5) 0.034(3) Uani 1 1 d . . . .
H23 H 0.7272 0.4109 0.6172 0.041 Uiso 1 1 calc R . . .
C49 C 0.7386(7) 0.4507(4) 0.0081(5) 0.029(2) Uani 1 1 d . . . .
C71 C 0.6916(8) 0.7071(5) 0.1379(6) 0.037(3) Uani 1 1 d . . . .
H71 H 0.6353 0.7119 0.1279 0.044 Uiso 1 1 calc R . . .
C40 C 0.4968(7) 0.3266(5) 0.4470(6) 0.036(3) Uani 1 1 d . . . .
H40 H 0.4486 0.3241 0.4690 0.043 Uiso 1 1 calc R . . .
C36 C 0.8681(6) 0.2658(5) 0.3567(6) 0.032(2) Uani 1 1 d . . . .
H36 H 0.8606 0.2580 0.3085 0.038 Uiso 1 1 calc R . . .
C25 C 0.6220(7) 0.5104(4) 0.3795(5) 0.030(2) Uani 1 1 d . . . .
C22 C 0.8420(8) 0.4322(5) 0.5988(5) 0.034(3) Uani 1 1 d . . . .
H22 H 0.8670 0.4210 0.6428 0.041 Uiso 1 1 calc R . . .
C43 C 0.7031(6) 0.2851(4) 0.2620(5) 0.027(2) Uani 1 1 d . . . .
C33 C 0.8931(7) 0.2897(5) 0.4993(6) 0.037(3) Uani 1 1 d . . . .
H33 H 0.9011 0.2972 0.5477 0.044 Uiso 1 1 calc R . . .
C17 C 0.5945(7) 0.6954(5) 0.3305(6) 0.038(3) Uani 1 1 d . . . .
H17 H 0.5525 0.6891 0.2947 0.046 Uiso 1 1 calc R . . .
C41 C 0.5024(7) 0.3659(5) 0.3919(6) 0.037(3) Uani 1 1 d . . . .
H41 H 0.4582 0.3896 0.3768 0.044 Uiso 1 1 calc R . . .
C10 C 1.0163(7) 0.7492(5) 0.3038(5) 0.033(3) Uani 1 1 d . . . .
H10 H 1.0560 0.7731 0.2872 0.039 Uiso 1 1 calc R . . .
C15 C 0.6490(8) 0.7465(5) 0.4349(6) 0.035(3) Uani 1 1 d . . . .
H15 H 0.6433 0.7746 0.4691 0.042 Uiso 1 1 calc R . . .
C28 C 0.4650(8) 0.5571(5) 0.3680(7) 0.043(3) Uani 1 1 d . . . .
H28 H 0.4120 0.5720 0.3646 0.051 Uiso 1 1 calc R . . .
C18 C 0.6660(7) 0.6625(5) 0.3337(5) 0.032(2) Uani 1 1 d . . . .
H18 H 0.6714 0.6342 0.2998 0.039 Uiso 1 1 calc R . . .
C37 C 0.6411(6) 0.3345(4) 0.3820(5) 0.025(2) Uani 1 1 d . . . .
C65 C 0.5478(7) 0.6045(5) -0.0563(6) 0.037(3) Uani 1 1 d . . . .
H65 H 0.5362 0.6200 -0.1014 0.044 Uiso 1 1 calc R . . .
C72 C 0.7242(7) 0.6538(4) 0.1605(5) 0.028(2) Uani 1 1 d . . . .
H72 H 0.6890 0.6228 0.1650 0.034 Uiso 1 1 calc R . . .
C63 C 0.5061(7) 0.5820(6) 0.0578(6) 0.042(3) Uani 1 1 d . . . .
H63 H 0.4671 0.5828 0.0902 0.050 Uiso 1 1 calc R . . .
C48 C 0.7303(8) 0.2915(5) 0.1949(5) 0.040(3) Uani 1 1 d . . . .
H48 H 0.7631 0.3229 0.1856 0.048 Uiso 1 1 calc R . . .
C32 C 0.8288(7) 0.3157(5) 0.4592(5) 0.031(2) Uani 1 1 d . . . .
H32 H 0.7954 0.3418 0.4801 0.038 Uiso 1 1 calc R . . .
C70 C 0.7457(8) 0.7532(5) 0.1306(5) 0.037(3) Uani 1 1 d . . . .
H70 H 0.7253 0.7888 0.1143 0.044 Uiso 1 1 calc R . . .
C29 C 0.4976(7) 0.5372(6) 0.3083(6) 0.042(3) Uani 1 1 d . . . .
H29 H 0.4668 0.5391 0.2646 0.051 Uiso 1 1 calc R . . .
C39 C 0.5616(7) 0.2918(5) 0.4687(5) 0.033(3) Uani 1 1 d . . . .
H39 H 0.5569 0.2654 0.5049 0.040 Uiso 1 1 calc R . . .
C64 C 0.4887(8) 0.6059(5) -0.0091(6) 0.041(3) Uani 1 1 d . . . .
H64 H 0.4378 0.6226 -0.0220 0.049 Uiso 1 1 calc R . . .
C45 C 0.6332(8) 0.1981(5) 0.2221(6) 0.036(3) Uani 1 1 d . . . .
H45 H 0.6014 0.1663 0.2313 0.044 Uiso 1 1 calc R . . .
C53 C 0.7085(8) 0.3939(6) -0.0969(7) 0.044(3) Uani 1 1 d . . . .
H53 H 0.6832 0.3901 -0.1427 0.052 Uiso 1 1 calc R . . .
C46 C 0.6593(8) 0.2056(5) 0.1552(6) 0.038(3) Uani 1 1 d . . . .
H46 H 0.6434 0.1795 0.1193 0.046 Uiso 1 1 calc R . . .
C51 C 0.7883(8) 0.3538(5) 0.0028(7) 0.046(3) Uani 1 1 d . . . .
H51 H 0.8175 0.3230 0.0241 0.055 Uiso 1 1 calc R . . .
C69 C 0.8288(8) 0.7460(5) 0.1475(6) 0.038(3) Uani 1 1 d . . . .
H69 H 0.8643 0.7769 0.1433 0.046 Uiso 1 1 calc R . . .
C34 C 0.9454(8) 0.2533(5) 0.4695(8) 0.046(3) Uani 1 1 d . . . .
H34 H 0.9893 0.2368 0.4971 0.055 Uiso 1 1 calc R . . .
C82B C 0.368(2) 0.4266(10) 0.239(3) 0.054(4) Uani 0.244(15) 1 d D P A 2
H82A H 0.3769 0.4437 0.2861 0.065 Uiso 0.244(15) 1 calc R P A 2
H82B H 0.4162 0.4341 0.2146 0.065 Uiso 0.244(15) 1 calc R P A 2
C50 C 0.7817(8) 0.4050(5) 0.0396(6) 0.038(3) Uani 1 1 d . . . .
H50 H 0.8063 0.4084 0.0857 0.045 Uiso 1 1 calc R . . .
C79 C 0.2310(8) 0.4101(5) 0.1993(6) 0.052(4) Uani 1 1 d D . . .
H79A H 0.2211 0.4237 0.1509 0.063 Uiso 0.244(15) 1 calc R P A 1
H79B H 0.1790 0.4076 0.2196 0.063 Uiso 0.244(15) 1 calc R P A 1
H79C H 0.1947 0.4142 0.1561 0.063 Uiso 0.756(15) 1 calc R P A 2
H79D H 0.1996 0.4152 0.2396 0.063 Uiso 0.756(15) 1 calc R P A 2
C16 C 0.5865(8) 0.7378(5) 0.3815(6) 0.038(3) Uani 1 1 d . . . .
H16 H 0.5391 0.7601 0.3796 0.046 Uiso 1 1 calc R . . .
C35 C 0.9329(7) 0.2411(5) 0.3980(7) 0.044(3) Uani 1 1 d . . . .
H35 H 0.9683 0.2161 0.3776 0.053 Uiso 1 1 calc R . . .
C52 C 0.7517(9) 0.3485(5) -0.0656(8) 0.054(4) Uani 1 1 d . . . .
H52 H 0.7563 0.3141 -0.0903 0.064 Uiso 1 1 calc R . . .
C80 C 0.2739(7) 0.3521(5) 0.2021(6) 0.048(3) Uani 1 1 d D . . .
H80A H 0.2421 0.3234 0.2247 0.057 Uiso 1 1 calc R . . .
H80B H 0.2824 0.3389 0.1549 0.057 Uiso 1 1 calc R . . .
C47 C 0.7085(10) 0.2514(5) 0.1422(6) 0.053(4) Uani 1 1 d . . . .
H47 H 0.7273 0.2557 0.0978 0.063 Uiso 1 1 calc R . . .
O1B O 0.2970(13) 0.4501(9) 0.2013(19) 0.053(5) Uani 0.244(15) 1 d D P A 2
C81 C 0.3545(7) 0.3629(5) 0.2450(7) 0.049(3) Uani 1 1 d D . . .
H81A H 0.3697 0.3301 0.2753 0.059 Uiso 0.244(15) 1 calc R P A 1
H81B H 0.3975 0.3696 0.2143 0.059 Uiso 0.244(15) 1 calc R P A 1
H81C H 0.3518 0.3516 0.2939 0.059 Uiso 0.756(15) 1 calc R P A 2
H81D H 0.3982 0.3415 0.2259 0.059 Uiso 0.756(15) 1 calc R P A 2
O1A O 0.3415(7) 0.4129(5) 0.2861(6) 0.054(4) Uani 0.756(15) 1 d D P A 1
C82A C 0.2889(11) 0.4495(6) 0.2421(9) 0.053(5) Uani 0.756(15) 1 d D P A 1
H82C H 0.3202 0.4724 0.2115 0.063 Uiso 0.756(15) 1 calc R P A 1
H82D H 0.2590 0.4754 0.2705 0.063 Uiso 0.756(15) 1 calc R P A 1

loop_
_atom_site_aniso_label
_atom_site_aniso_U_11
_atom_site_aniso_U_22
_atom_site_aniso_U_33
_atom_site_aniso_U_23
_atom_site_aniso_U_13
_atom_site_aniso_U_12
Pd1 0.0309(4) 0.0171(3) 0.0143(3) -0.0002(3) 0.0090(3) -0.0018(3)
Pd2 0.0326(4) 0.0173(3) 0.0166(3) 0.0001(3) 0.0099(3) -0.0007(3)
Pd3 0.0301(4) 0.0215(4) 0.0153(3) 0.0002(3) 0.0072(3) -0.0034(3)
Br1 0.0402(6) 0.0322(6) 0.0186(5) 0.0003(4) 0.0046(4) -0.0113(5)
Br2 0.0394(6) 0.0234(5) 0.0316(6) -0.0023(4) 0.0159(5) 0.0011(5)
P2 0.0276(13) 0.0181(12) 0.0172(11) 0.0010(9) 0.0093(10) -0.0010(10)
P5 0.0317(14) 0.0186(12) 0.0134(11) 0.0024(9) 0.0094(10) -0.0042(10)
P3 0.0303(14) 0.0205(13) 0.0174(12) -0.0004(10) 0.0091(10) -0.0012(10)
P1 0.0299(14) 0.0175(12) 0.0156(11) -0.0006(9) 0.0068(10) -0.0010(10)
P4 0.0289(14) 0.0214(13) 0.0190(12) -0.0021(10) 0.0095(10) -0.0021(10)
C74 0.034(6) 0.017(5) 0.018(5) -0.001(4) 0.008(4) -0.004(4)
C55 0.031(5) 0.024(5) 0.013(4) 0.004(4) 0.000(4) -0.001(4)
C56 0.036(6) 0.023(5) 0.013(4) -0.003(4) 0.006(4) -0.001(4)
C19 0.031(5) 0.012(4) 0.016(4) 0.000(4) 0.005(4) -0.001(4)
C13 0.032(6) 0.019(5) 0.025(5) 0.006(4) 0.012(4) -0.002(4)
C73 0.036(6) 0.017(5) 0.024(5) 0.001(4) 0.002(4) -0.005(4)
C58 0.033(6) 0.039(6) 0.021(5) 0.006(5) 0.003(4) -0.009(5)
C6 0.035(6) 0.020(5) 0.026(5) -0.003(4) 0.009(4) -0.003(4)
C78 0.037(6) 0.022(5) 0.022(5) 0.002(4) 0.008(4) -0.006(4)
C8 0.040(6) 0.021(5) 0.018(5) 0.001(4) 0.004(4) -0.004(4)
C61 0.037(6) 0.023(5) 0.018(5) -0.007(4) 0.005(4) 0.003(4)
C75 0.035(6) 0.030(6) 0.025(5) 0.003(4) 0.007(5) 0.003(5)
C7 0.033(6) 0.024(5) 0.010(4) -0.003(4) 0.007(4) -0.010(4)
C57 0.028(6) 0.038(6) 0.019(5) 0.001(4) 0.006(4) -0.002(5)
C24 0.037(6) 0.030(6) 0.025(5) 0.004(4) 0.009(5) 0.000(5)
C26 0.038(6) 0.027(6) 0.029(6) 0.003(5) 0.018(5) 0.004(5)
C1 0.037(6) 0.016(5) 0.019(5) 0.002(4) 0.013(4) -0.003(4)
C12 0.046(7) 0.020(5) 0.017(5) -0.005(4) 0.011(4) -0.002(5)
C60 0.036(6) 0.026(5) 0.010(4) 0.003(4) 0.001(4) -0.002(4)
C76 0.031(6) 0.033(6) 0.028(6) -0.004(5) 0.009(5) -0.003(5)
C59 0.045(6) 0.022(5) 0.013(5) 0.004(4) 0.004(4) -0.005(5)
C68 0.038(6) 0.024(5) 0.015(5) 0.002(4) 0.006(4) -0.004(4)
C31 0.036(6) 0.018(5) 0.027(5) 0.003(4) 0.014(5) -0.001(4)
C42 0.030(6) 0.027(6) 0.026(5) 0.007(4) 0.006(4) -0.003(4)
C2 0.048(7) 0.020(5) 0.020(5) 0.002(4) 0.012(5) -0.001(5)
C14 0.046(7) 0.023(5) 0.018(5) 0.002(4) 0.012(5) -0.003(5)
C38 0.035(6) 0.025(5) 0.024(5) 0.003(4) 0.005(4) -0.002(4)
C20 0.048(7) 0.018(5) 0.023(5) -0.001(4) 0.007(5) -0.002(5)
C54 0.038(6) 0.034(6) 0.037(6) -0.006(5) 0.014(5) -0.006(5)
C5 0.059(8) 0.025(6) 0.018(5) 0.003(4) 0.016(5) 0.000(5)
C62 0.031(6) 0.040(7) 0.022(5) -0.001(5) 0.006(4) -0.002(5)
C66 0.048(7) 0.034(6) 0.019(5) -0.003(4) 0.001(5) -0.007(5)
C21 0.041(7) 0.028(6) 0.031(6) -0.002(5) -0.002(5) 0.001(5)
C30 0.032(6) 0.035(6) 0.035(6) 0.009(5) 0.017(5) 0.003(5)
C11 0.063(8) 0.017(5) 0.021(5) -0.001(4) 0.015(5) -0.007(5)
C9 0.038(6) 0.035(6) 0.017(5) -0.001(4) 0.011(4) -0.005(5)
C3 0.045(7) 0.025(6) 0.026(5) -0.001(4) -0.004(5) -0.006(5)
C67 0.057(7) 0.021(5) 0.011(5) -0.001(4) 0.016(5) 0.002(5)
C77 0.031(6) 0.029(6) 0.023(5) 0.000(4) 0.009(4) -0.008(4)
C27 0.046(7) 0.034(7) 0.045(7) 0.005(5) 0.024(6) 0.004(5)
C44 0.046(7) 0.022(5) 0.026(5) -0.002(4) 0.004(5) -0.008(5)
C4 0.060(8) 0.023(5) 0.019(5) 0.000(4) 0.011(5) 0.000(5)
C23 0.060(8) 0.027(6) 0.016(5) 0.010(4) 0.014(5) 0.009(5)
C49 0.045(7) 0.020(5) 0.025(5) -0.005(4) 0.015(5) -0.003(5)
C71 0.048(7) 0.036(7) 0.028(6) 0.000(5) 0.007(5) 0.011(5)
C40 0.024(6) 0.051(7) 0.035(6) -0.001(5) 0.016(5) -0.003(5)
C36 0.028(6) 0.027(6) 0.042(6) -0.001(5) 0.017(5) -0.001(5)
C25 0.040(6) 0.023(5) 0.028(6) 0.005(4) 0.012(5) -0.004(5)
C22 0.055(8) 0.029(6) 0.018(5) 0.002(4) 0.004(5) 0.007(5)
C43 0.031(6) 0.026(6) 0.024(5) -0.001(4) 0.004(4) 0.002(4)
C33 0.041(7) 0.032(6) 0.036(6) 0.007(5) -0.003(5) -0.007(5)
C17 0.028(6) 0.054(8) 0.034(6) 0.004(6) 0.009(5) 0.000(5)
C41 0.034(6) 0.037(7) 0.040(7) 0.001(5) 0.003(5) 0.006(5)
C10 0.053(7) 0.030(6) 0.017(5) -0.002(4) 0.015(5) -0.018(5)
C15 0.054(8) 0.022(6) 0.032(6) 0.000(5) 0.022(6) 0.004(5)
C28 0.040(7) 0.041(7) 0.049(8) 0.009(6) 0.015(6) 0.017(6)
C18 0.045(7) 0.033(6) 0.018(5) 0.002(4) 0.000(5) -0.003(5)
C37 0.029(6) 0.025(5) 0.024(5) -0.001(4) 0.013(4) -0.006(4)
C65 0.039(7) 0.043(7) 0.026(6) 0.004(5) -0.006(5) -0.001(5)
C72 0.047(7) 0.024(5) 0.016(5) -0.002(4) 0.014(5) -0.005(5)
C63 0.034(6) 0.058(8) 0.034(6) -0.014(6) 0.006(5) -0.004(6)
C48 0.068(9) 0.032(6) 0.021(5) -0.006(5) 0.017(5) -0.014(6)
C32 0.041(7) 0.027(6) 0.024(5) 0.003(4) -0.001(5) -0.003(5)
C70 0.072(9) 0.022(6) 0.017(5) 0.003(4) 0.006(5) 0.008(6)
C29 0.038(7) 0.051(8) 0.037(7) 0.007(6) 0.002(5) 0.006(6)
C39 0.042(7) 0.037(6) 0.023(5) 0.009(5) 0.015(5) -0.007(5)
C64 0.039(7) 0.043(7) 0.040(7) -0.005(6) -0.001(5) 0.010(6)
C45 0.052(8) 0.024(6) 0.034(6) 0.000(5) 0.005(5) -0.011(5)
C53 0.040(7) 0.045(8) 0.047(7) -0.021(6) 0.017(6) -0.018(6)
C46 0.060(8) 0.031(6) 0.024(6) -0.008(5) 0.001(5) -0.002(6)
C51 0.060(9) 0.023(6) 0.062(9) 0.002(6) 0.038(7) 0.002(6)
C69 0.067(9) 0.027(6) 0.023(6) -0.002(5) 0.014(6) -0.007(6)
C34 0.037(7) 0.030(6) 0.070(9) 0.017(6) -0.002(6) 0.004(5)
C82B 0.055(8) 0.054(8) 0.051(8) -0.005(6) -0.002(6) 0.003(6)
C50 0.057(8) 0.024(6) 0.036(6) 0.001(5) 0.022(6) -0.002(5)
C79 0.064(9) 0.065(9) 0.028(6) -0.010(6) 0.006(6) 0.007(7)
C16 0.047(7) 0.036(7) 0.033(6) 0.007(5) 0.012(5) 0.007(5)
C35 0.035(7) 0.033(7) 0.067(9) 0.003(6) 0.017(6) 0.003(5)
C52 0.068(9) 0.031(7) 0.071(10) -0.028(7) 0.046(8) -0.015(7)
C80 0.063(9) 0.052(8) 0.030(6) -0.002(6) 0.010(6) -0.012(7)
C47 0.102(12) 0.035(7) 0.023(6) -0.006(5) 0.020(7) -0.012(7)
O1B 0.094(13) 0.037(8) 0.024(9) 0.011(8) -0.009(10) 0.005(8)
C81 0.046(8) 0.053(8) 0.047(8) -0.003(6) 0.001(6) 0.006(6)
O1A 0.055(8) 0.054(8) 0.051(8) -0.005(6) -0.002(6) 0.003(6)
C82A 0.094(13) 0.037(8) 0.024(9) 0.011(8) -0.009(10) 0.005(8)

loop_
_atom_type_symbol
_atom_type_description
_atom_type_scat_dispersion_real
_atom_type_scat_dispersion_imag
_atom_type_scat_source
C C 0.0181 0.0091 'International Tables Vol C Tables 4.2.6.8 and 6.1.1.4'
H H 0.0000 0.0000 'International Tables Vol C Tables 4.2.6.8 and 6.1.1.4'
Br Br -0.6763 1.2805 'International Tables Vol C Tables 4.2.6.8 and 6.1.1.4'
O O 0.0492 0.0322 'International Tables Vol C Tables 4.2.6.8 and 6.1.1.4'
P P 0.2955 0.4335 'International Tables Vol C Tables 4.2.6.8 and 6.1.1.4'
Pd Pd 0.1215 3.9337 'International Tables Vol C Tables 4.2.6.8 and 6.1.1.4'

loop_
_exptl_crystal_face_index_h
_exptl_crystal_face_index_k
_exptl_crystal_face_index_l
_exptl_crystal_face_perp_dist
0 1 -1 0.0864
5 -1 4 0.0570
1 0 0 0.0227
3 -5 0 0.0370
5 3 1 0.0323
-1 0 0 0.0131
0 0 1 0.1160
-1 5 3 0.0881
-1 5 0 0.0534
5 4 -4 0.0571
5 -2 -1 0.0318

loop_
_geom_angle_atom_site_label_1
_geom_angle_atom_site_label_2
_geom_angle_atom_site_label_3
_geom_angle
Pd2 Pd1 Pd3 59.21(2)
P2 Pd1 Pd2 49.85(6)
P2 Pd1 Pd3 99.07(7)
P2 Pd1 P5 148.03(9)
P2 Pd1 P1 105.72(9)
P5 Pd1 Pd2 101.99(7)
P5 Pd1 Pd3 49.00(7)
P5 Pd1 P1 104.58(9)
P1 Pd1 Pd2 152.73(7)
P1 Pd1 Pd3 147.19(7)
Pd1 Pd2 Br1 103.76(3)
Pd3 Pd2 Pd1 61.20(2)
Pd3 Pd2 Br1 52.42(3)
Br2 Pd2 Pd1 101.20(4)
Br2 Pd2 Pd3 76.91(3)
Br2 Pd2 Br1 96.67(4)
P2 Pd2 Pd1 51.47(6)
P2 Pd2 Pd3 102.07(7)
P2 Pd2 Br1 111.19(8)
P2 Pd2 Br2 144.10(8)
P2 Pd2 P3 102.61(9)
P3 Pd2 Pd1 152.49(7)
P3 Pd2 Pd3 143.95(7)
P3 Pd2 Br1 93.98(7)
P3 Pd2 Br2 97.36(7)
Pd2 Pd3 Pd1 59.60(2)
Br1 Pd3 Pd1 113.55(4)
Br1 Pd3 Pd2 66.17(3)
P5 Pd3 Pd1 51.07(6)
P5 Pd3 Pd2 104.16(7)
P5 Pd3 Br1 163.53(7)
P5 Pd3 P4 100.22(9)
P4 Pd3 Pd1 148.09(7)
P4 Pd3 Pd2 152.23(7)
P4 Pd3 Br1 92.76(7)
Pd3 Br1 Pd2 61.40(3)
Pd2 P2 Pd1 78.68(8)
C19 P2 Pd1 119.6(3)
C19 P2 Pd2 113.8(3)
C19 P2 C25 107.9(5)
C25 P2 Pd1 111.7(3)
C25 P2 Pd2 123.3(4)
Pd3 P5 Pd1 79.93(8)
C73 P5 Pd1 119.0(3)
C73 P5 Pd3 117.0(3)
C73 P5 C67 107.9(5)
C67 P5 Pd1 116.1(3)
C67 P5 Pd3 115.0(4)
C31 P3 Pd2 113.8(3)
C31 P3 C43 103.2(5)
C31 P3 C37 105.4(5)
C43 P3 Pd2 115.7(3)
C37 P3 Pd2 116.9(3)
C37 P3 C43 100.0(5)
C13 P1 Pd1 111.6(3)
C13 P1 C1 102.5(5)
C7 P1 Pd1 113.8(3)
C7 P1 C13 104.4(5)
C7 P1 C1 104.1(4)
C1 P1 Pd1 118.9(3)
C55 P4 Pd3 121.0(3)
C55 P4 C61 104.1(5)
C55 P4 C49 101.2(5)
C61 P4 Pd3 112.8(3)
C61 P4 C49 106.7(5)
C49 P4 Pd3 109.7(3)
C73 C74 H74 119.7
C75 C74 H74 119.7
C75 C74 C73 120.6(9)
C56 C55 P4 119.1(7)
C60 C55 P4 122.2(8)
C60 C55 C56 118.6(9)
C55 C56 H56 119.6
C57 C56 C55 120.8(9)
C57 C56 H56 119.6
C24 C19 P2 125.5(8)
C24 C19 C20 118.1(9)
C20 C19 P2 116.3(7)
C14 C13 P1 122.9(8)
C18 C13 P1 118.3(8)
C18 C13 C14 118.9(10)
C74 C73 P5 117.4(7)
C74 C73 C78 118.4(10)
C78 C73 P5 124.1(8)
C57 C58 H58 119.8
C59 C58 H58 119.8
C59 C58 C57 120.4(10)
C1 C6 H6 119.6
C1 C6 C5 120.8(10)
C5 C6 H6 119.6
C73 C78 H78 119.9
C77 C78 C73 120.3(10)
C77 C78 H78 119.9
C7 C8 H8 119.8
C7 C8 C9 120.4(10)
C9 C8 H8 119.8
C62 C61 P4 119.0(8)
C66 C61 P4 123.3(8)
C66 C61 C62 117.7(10)
C74 C75 H75 119.4
C74 C75 C76 121.2(10)
C76 C75 H75 119.4
C8 C7 P1 117.8(7)
C12 C7 P1 123.6(8)
C12 C7 C8 118.5(9)
C56 C57 H57 120.3
C58 C57 C56 119.4(10)
C58 C57 H57 120.3
C19 C24 H24 120.1
C19 C24 C23 119.9(10)
C23 C24 H24 120.1
C27 C26 H26 120.4
C27 C26 C25 119.2(11)
C25 C26 H26 120.4
C6 C1 P1 119.9(8)
C6 C1 C2 118.9(9)
C2 C1 P1 121.0(7)
C7 C12 H12 119.5
C11 C12 C7 120.9(10)
C11 C12 H12 119.5
C55 C60 H60 119.9
C55 C60 C59 120.3(10)
C59 C60 H60 119.9
C75 C76 H76 120.7
C75 C76 C77 118.7(10)
C77 C76 H76 120.7
C58 C59 C60 120.5(10)
C58 C59 H59 119.8
C60 C59 H59 119.8
C67 C68 H68 120.0
C69 C68 H68 120.0
C69 C68 C67 120.0(11)
C36 C31 P3 120.3(8)
C32 C31 P3 121.2(8)
C32 C31 C36 118.2(10)
C41 C42 H42 119.1
C41 C42 C37 121.9(10)
C37 C42 H42 119.1
C1 C2 H2 120.0
C3 C2 C1 120.1(10)
C3 C2 H2 120.0
C13 C14 H14 119.7
C15 C14 C13 120.6(10)
C15 C14 H14 119.7
C37 C38 H38 119.8
C39 C38 H38 119.8
C39 C38 C37 120.3(10)
C19 C20 H20 119.0
C21 C20 C19 122.0(10)
C21 C20 H20 119.0
C49 C54 H54 120.1
C49 C54 C53 119.8(12)
C53 C54 H54 120.1
C6 C5 H5 119.9
C4 C5 C6 120.1(10)
C4 C5 H5 119.9
C61 C62 H62 119.1
C63 C62 C61 121.9(10)
C63 C62 H62 119.1
C61 C66 H66 119.6
C65 C66 C61 120.9(11)
C65 C66 H66 119.6
C20 C21 H21 120.2
C20 C21 C22 119.6(11)
C22 C21 H21 120.2
C25 C30 H30 119.6
C29 C30 H30 119.6
C29 C30 C25 120.7(11)
C12 C11 H11 120.0
C12 C11 C10 120.1(10)
C10 C11 H11 120.0
C8 C9 H9 120.0
C10 C9 C8 120.0(10)
C10 C9 H9 120.0
C2 C3 H3 119.9
C4 C3 C2 120.2(11)
C4 C3 H3 119.9
C68 C67 P5 123.3(9)
C72 C67 P5 116.9(8)
C72 C67 C68 119.6(10)
C78 C77 C76 120.7(9)
C78 C77 H77 119.7
C76 C77 H77 119.7
C26 C27 H27 119.3
C28 C27 C26 121.4(11)
C28 C27 H27 119.3
C43 C44 H44 120.0
C45 C44 H44 120.0
C45 C44 C43 120.0(10)
C5 C4 C3 119.9(10)
C5 C4 H4 120.1
C3 C4 H4 120.1
C24 C23 H23 119.6
C22 C23 C24 120.8(10)
C22 C23 H23 119.6
C54 C49 P4 121.7(9)
C50 C49 P4 118.2(8)
C50 C49 C54 119.8(10)
C72 C71 H71 120.7
C72 C71 C70 118.5(11)
C70 C71 H71 120.7
C41 C40 H40 119.8
C39 C40 H40 119.8
C39 C40 C41 120.3(10)
C31 C36 H36 119.8
C35 C36 C31 120.4(11)
C35 C36 H36 119.8
C26 C25 P2 125.0(9)
C26 C25 C30 118.6(10)
C30 C25 P2 115.7(8)
C21 C22 H22 120.2
C23 C22 C21 119.6(10)
C23 C22 H22 120.2
C44 C43 P3 120.5(8)
C44 C43 C48 119.1(10)
C48 C43 P3 120.3(8)
C32 C33 H33 119.4
C34 C33 H33 119.4
C34 C33 C32 121.1(12)
C18 C17 H17 120.3
C18 C17 C16 119.4(11)
C16 C17 H17 120.3
C42 C41 C40 118.8(11)
C42 C41 H41 120.6
C40 C41 H41 120.6
C11 C10 H10 120.0
C9 C10 C11 120.0(10)
C9 C10 H10 120.0
C14 C15 H15 119.8
C14 C15 C16 120.4(10)
C16 C15 H15 119.8
C27 C28 H28 120.1
C27 C28 C29 119.9(11)
C29 C28 H28 120.1
C13 C18 C17 120.9(11)
C13 C18 H18 119.6
C17 C18 H18 119.6
C42 C37 P3 118.1(8)
C42 C37 C38 118.0(9)
C38 C37 P3 123.8(8)
C66 C65 H65 119.7
C66 C65 C64 120.7(11)
C64 C65 H65 119.7
C67 C72 C71 121.4(10)
C67 C72 H72 119.3
C71 C72 H72 119.3
C62 C63 H63 120.2
C62 C63 C64 119.5(11)
C64 C63 H63 120.2
C43 C48 H48 119.8
C47 C48 C43 120.3(11)
C47 C48 H48 119.8
C31 C32 H32 119.9
C33 C32 C31 120.3(11)
C33 C32 H32 119.9
C71 C70 H70 119.9
C69 C70 C71 120.2(10)
C69 C70 H70 119.9
C30 C29 C28 120.1(11)
C30 C29 H29 119.9
C28 C29 H29 119.9
C38 C39 H39 119.6
C40 C39 C38 120.7(10)
C40 C39 H39 119.6
C65 C64 C63 119.3(11)
C65 C64 H64 120.3
C63 C64 H64 120.3
C44 C45 H45 119.9
C44 C45 C46 120.3(10)
C46 C45 H45 119.9
C54 C53 H53 119.8
C52 C53 C54 120.3(12)
C52 C53 H53 119.8
C45 C46 H46 120.0
C47 C46 C45 120.0(10)
C47 C46 H46 120.0
C50 C51 H51 119.9
C52 C51 H51 119.9
C52 C51 C50 120.2(12)
C68 C69 H69 119.9
C70 C69 C68 120.1(11)
C70 C69 H69 119.9
C33 C34 H34 120.1
C33 C34 C35 119.8(12)
C35 C34 H34 120.1
H82A C82B H82B 108.6
O1B C82B H82A 110.3
O1B C82B H82B 110.3
O1B C82B C81 107.0(15)
C81 C82B H82A 110.3
C81 C82B H82B 110.3
C49 C50 C51 120.1(12)
C49 C50 H50 120.0
C51 C50 H50 120.0
H79A C79 H79B 108.9
H79C C79 H79D 109.1
C80 C79 H79A 110.8
C80 C79 H79B 110.8
C80 C79 H79C 111.1
C80 C79 H79D 111.1
O1B C79 H79C 111.1
O1B C79 H79D 111.1
O1B C79 C80 103.2(13)
C82A C79 H79A 110.8
C82A C79 H79B 110.8
C82A C79 C80 104.7(9)
C17 C16 H16 120.0
C15 C16 C17 119.9(11)
C15 C16 H16 120.0
C36 C35 C34 120.2(11)
C36 C35 H35 119.9
C34 C35 H35 119.9
C53 C52 C51 119.8(11)
C53 C52 H52 120.1
C51 C52 H52 120.1
C79 C80 H80A 110.8
C79 C80 H80B 110.8
H80A C80 H80B 108.9
C81 C80 C79 104.6(8)
C81 C80 H80A 110.8
C81 C80 H80B 110.8
C48 C47 H47 119.9
C46 C47 C48 120.2(11)
C46 C47 H47 119.9
C82B O1B C79 110.3(17)
C82B C81 C80 104.8(11)
C82B C81 H81C 110.8
C82B C81 H81D 110.8
C80 C81 H81A 110.7
C80 C81 H81B 110.7
C80 C81 H81C 110.8
C80 C81 H81D 110.8
H81A C81 H81B 108.8
H81C C81 H81D 108.9
O1A C81 C80 105.2(9)
O1A C81 H81A 110.7
O1A C81 H81B 110.7
C82A O1A C81 106.1(10)
C79 C82A H82C 110.6
C79 C82A H82D 110.6
O1A C82A C79 105.7(10)
O1A C82A H82C 110.6
O1A C82A H82D 110.6
H82C C82A H82D 108.7

loop_
_geom_bond_atom_site_label_1
_geom_bond_atom_site_label_2
_geom_bond_distance
Pd1 Pd2 2.8355(10)
Pd1 Pd3 2.8808(10)
Pd1 P2 2.262(2)
Pd1 P5 2.276(2)
Pd1 P1 2.299(2)
Pd2 Pd3 2.8240(10)
Pd2 Br1 2.9423(13)
Pd2 Br2 2.5698(13)
Pd2 P2 2.210(2)
Pd2 P3 2.299(3)
Pd3 Br1 2.5490(13)
Pd3 P5 2.208(3)
Pd3 P4 2.279(3)
P2 C19 1.819(9)
P2 C25 1.820(11)
P5 C73 1.817(11)
P5 C67 1.836(10)
P3 C31 1.816(11)
P3 C43 1.848(10)
P3 C37 1.839(10)
P1 C13 1.826(10)
P1 C7 1.823(10)
P1 C1 1.836(10)
P4 C55 1.832(10)
P4 C61 1.833(11)
P4 C49 1.841(10)
C74 H74 0.9300
C74 C73 1.398(14)
C74 C75 1.368(14)
C55 C56 1.398(14)
C55 C60 1.389(14)
C56 H56 0.9300
C56 C57 1.395(14)
C19 C24 1.392(13)
C19 C20 1.397(15)
C13 C14 1.397(14)
C13 C18 1.388(15)
C73 C78 1.405(13)
C58 H58 0.9300
C58 C57 1.379(15)
C58 C59 1.377(15)
C6 H6 0.9300
C6 C1 1.381(13)
C6 C5 1.391(14)
C78 H78 0.9300
C78 C77 1.378(15)
C8 H8 0.9300
C8 C7 1.397(14)
C8 C9 1.401(14)
C61 C62 1.392(14)
C61 C66 1.390(14)
C75 H75 0.9300
C75 C76 1.389(14)
C7 C12 1.392(14)
C57 H57 0.9300
C24 H24 0.9300
C24 C23 1.400(14)
C26 H26 0.9300
C26 C27 1.384(16)
C26 C25 1.396(14)
C1 C2 1.400(15)
C12 H12 0.9300
C12 C11 1.386(14)
C60 H60 0.9300
C60 C59 1.391(14)
C76 H76 0.9300
C76 C77 1.394(15)
C59 H59 0.9300
C68 H68 0.9300
C68 C67 1.392(14)
C68 C69 1.389(15)
C31 C36 1.404(14)
C31 C32 1.397(14)
C42 H42 0.9300
C42 C41 1.373(15)
C42 C37 1.385(15)
C2 H2 0.9300
C2 C3 1.393(14)
C14 H14 0.9300
C14 C15 1.379(15)
C38 H38 0.9300
C38 C37 1.405(14)
C38 C39 1.372(15)
C20 H20 0.9300
C20 C21 1.372(15)
C54 H54 0.9300
C54 C49 1.382(15)
C54 C53 1.391(16)
C5 H5 0.9300
C5 C4 1.378(16)
C62 H62 0.9300
C62 C63 1.373(16)
C66 H66 0.9300
C66 C65 1.374(16)
C21 H21 0.9300
C21 C22 1.389(15)
C30 H30 0.9300
C30 C25 1.408(15)
C30 C29 1.367(16)
C11 H11 0.9300
C11 C10 1.388(16)
C9 H9 0.9300
C9 C10 1.375(15)
C3 H3 0.9300
C3 C4 1.384(15)
C67 C72 1.367(16)
C77 H77 0.9300
C27 H27 0.9300
C27 C28 1.369(17)
C44 H44 0.9300
C44 C43 1.390(14)
C44 C45 1.384(15)
C4 H4 0.9300
C23 H23 0.9300
C23 C22 1.377(16)
C49 C50 1.377(16)
C71 H71 0.9300
C71 C72 1.395(15)
C71 C70 1.404(17)
C40 H40 0.9300
C40 C41 1.398(16)
C40 C39 1.362(16)
C36 H36 0.9300
C36 C35 1.380(17)
C22 H22 0.9300
C43 C48 1.398(14)
C33 H33 0.9300
C33 C32 1.375(15)
C33 C34 1.364(17)
C17 H17 0.9300
C17 C18 1.391(16)
C17 C16 1.395(16)
C41 H41 0.9300
C10 H10 0.9300
C15 H15 0.9300
C15 C16 1.383(17)
C28 H28 0.9300
C28 C29 1.379(16)
C18 H18 0.9300
C65 H65 0.9300
C65 C64 1.383(17)
C72 H72 0.9300
C63 H63 0.9300
C63 C64 1.390(17)
C48 H48 0.9300
C48 C47 1.386(16)
C32 H32 0.9300
C70 H70 0.9300
C70 C69 1.377(17)
C29 H29 0.9300
C39 H39 0.9300
C64 H64 0.9300
C45 H45 0.9300
C45 C46 1.391(15)
C53 H53 0.9300
C53 C52 1.37(2)
C46 H46 0.9300
C46 C47 1.369(17)
C51 H51 0.9300
C51 C50 1.385(16)
C51 C52 1.38(2)
C69 H69 0.9300
C34 H34 0.9300
C34 C35 1.382(19)
C82B H82A 0.9700
C82B H82B 0.9700
C82B O1B 1.419(10)
C82B C81 1.497(18)
C50 H50 0.9300
C79 H79A 0.9700
C79 H79B 0.9700
C79 H79C 0.9700
C79 H79D 0.9700
C79 C80 1.514(13)
C79 O1B 1.421(10)
C79 C82A 1.496(15)
C16 H16 0.9300
C35 H35 0.9300
C52 H52 0.9300
C80 H80A 0.9700
C80 H80B 0.9700
C80 C81 1.500(13)
C47 H47 0.9300
C81 H81A 0.9700
C81 H81B 0.9700
C81 H81C 0.9700
C81 H81D 0.9700
C81 O1A 1.424(9)
O1A C82A 1.420(9)
C82A H82C 0.9700
C82A H82D 0.9700

loop_
_exptl_oxdiff_crystal_face_indexfrac_h
_exptl_oxdiff_crystal_face_indexfrac_k
_exptl_oxdiff_crystal_face_indexfrac_l
_exptl_oxdiff_crystal_face_x
_exptl_oxdiff_crystal_face_y
_exptl_oxdiff_crystal_face_z
0.0002 1.0011 -0.9999 -0.0393 -0.0924 0.0313
5.0053 -1.0005 4.0005 -0.3228 0.5101 -0.0092
1.0010 0.0005 0.0002 -0.0848 0.0396 -0.0134
3.0008 -5.0009 0.0009 -0.1612 0.2150 -0.3445
5.0064 3.0032 1.0007 -0.4594 0.2136 0.1455
-1.0010 -0.0005 -0.0002 0.0848 -0.0396 0.0134
0.0002 -0.0006 0.9999 0.0207 0.0732 0.0296
-0.9983 4.9999 2.9991 0.0536 0.0838 0.4067
-0.9989 5.0018 -0.0005 -0.0084 -0.1358 0.3178
5.0058 4.0067 -3.9986 -0.5813 -0.1716 0.0583
5.0039 -1.9979 -0.9987 -0.4074 0.1634 -0.2182
